data_7062014
loop_
_publ_author_name
'Das, Manik'
'Das, Mainak'
'Ray, Subham'
'Das, Uttam Kumar'
'Laha, Soumik'
'Ray, Partha Pratim'
'Samanta, Bidhan Chandra'
'Maity, Tithi'

_publ_section_title
;
 Synthesis and crystal structures of two tri- and tetra-heterometallic
 Ni(ii)--Mn(ii)/Ni(ii)--Co(iii) complexes from two different
 Ni(ii)-containing metalloligands: effective catalytic oxidase activity
 and Schottky device approach
;
_journal_issue 44
_journal_name_full 'New Journal of Chemistry'
_journal_page_first 21103
_journal_page_last 21114
_journal_paper_doi 10.1039/D2NJ03535A
_journal_volume 46
_journal_year 2022
_chemical_formula_sum 'C48 H54 Co2 N6 Ni2 O12 S2'
_chemical_formula_weight 1206.37
_space_group_crystal_system orthorhombic
_space_group_IT_number 56
_space_group_name_Hall '-P 2ab 2ac'
_space_group_name_H-M_alt 'P c c n'
_atom_sites_solution_hydrogens geom
_audit_creation_method SHELXL-2018/3
_audit_update_record
;
2022-10-09 deposited with the CCDC.	2022-10-11 downloaded from the CCDC.
;
_cell_angle_alpha 90
_cell_angle_beta 90
_cell_angle_gamma 90
_cell_formula_units_Z 4
_cell_length_a 11.967(3)
_cell_length_b 20.063(4)
_cell_length_c 23.560(4)
_cell_measurement_reflns_used 18544
_cell_measurement_temperature 296(2)
_cell_measurement_theta_max 26.225
_cell_measurement_theta_min 2.162
_cell_volume 5657(2)
_computing_cell_refinement 'BRUKER APEX II'
_computing_data_collection 'BRUKER APEX II'
_computing_data_reduction SAINT
_computing_molecular_graphics 'Olex2 1.3 (Dolomanov et al., 2009)'
_computing_publication_material 'Olex2 1.3 (Dolomanov et al., 2009)'
_computing_structure_refinement 'SHELXL-2018/3 (Sheldrick, 2018)'
_computing_structure_solution 'SHELXT 2018/2 (Sheldrick, 2018)'
_diffrn_ambient_temperature 296(2)
_diffrn_detector_area_resol_mean 3
_diffrn_measured_fraction_theta_full 0.999
_diffrn_measured_fraction_theta_max 0.995
_diffrn_measurement_device_type 'BRUKER CCD AREA DETECTOR'
_diffrn_measurement_method 'PHI-OMEGA SCAN'
_diffrn_radiation_type MoK\a
_diffrn_radiation_wavelength 0.71073
_diffrn_reflns_av_R_equivalents 0.0719
_diffrn_reflns_av_unetI/netI 0.0356
_diffrn_reflns_Laue_measured_fraction_full 0.999
_diffrn_reflns_Laue_measured_fraction_max 0.995
_diffrn_reflns_limit_h_max 13
_diffrn_reflns_limit_h_min -14
_diffrn_reflns_limit_k_max 24
_diffrn_reflns_limit_k_min -24
_diffrn_reflns_limit_l_max 29
_diffrn_reflns_limit_l_min -29
_diffrn_reflns_number 52938
_diffrn_reflns_point_group_measured_fraction_full 0.999
_diffrn_reflns_point_group_measured_fraction_max 0.995
_diffrn_reflns_theta_full 25.242
_diffrn_reflns_theta_max 26.225
_diffrn_reflns_theta_min 2.162
_exptl_absorpt_coefficient_mu 1.366
_exptl_absorpt_correction_T_max 0.921
_exptl_absorpt_correction_T_min 0.863
_exptl_absorpt_correction_type multi-scan
_exptl_absorpt_process_details SADABS
_exptl_crystal_colour 'LIGHT GREEN'
_exptl_crystal_density_diffrn 1.417
_exptl_crystal_description PLATE
_exptl_crystal_F_000 2488
_exptl_crystal_size_max 0.24
_exptl_crystal_size_mid 0.09
_exptl_crystal_size_min 0.06
_refine_diff_density_max 0.283
_refine_diff_density_min -0.313
_refine_diff_density_rms 0.051
_refine_ls_extinction_method none
_refine_ls_goodness_of_fit_ref 1.035
_refine_ls_hydrogen_treatment constr
_refine_ls_matrix_type full
_refine_ls_number_parameters 349
_refine_ls_number_reflns 5662
_refine_ls_number_restraints 0
_refine_ls_restrained_S_all 1.035
_refine_ls_R_factor_all 0.0751
_refine_ls_R_factor_gt 0.0385
_refine_ls_shift/su_max 0.042
_refine_ls_shift/su_mean 0.001
_refine_ls_structure_factor_coef Fsqd
_refine_ls_weighting_details 'w=1/[\s^2^(Fo^2^)+(0.0250P)^2^+5.0871P] where P=(Fo^2^+2Fc^2^)/3'
_refine_ls_weighting_scheme calc
_refine_ls_wR_factor_gt 0.0749
_refine_ls_wR_factor_ref 0.0932
_reflns_Friedel_coverage 0.000
_reflns_number_gt 3745
_reflns_number_total 5662
_reflns_threshold_expression 'I > 2\s(I)'
_cod_data_source_file d2nj03535a2.cif
_cod_data_source_block tm_t7_0m_a_sq
_cod_depositor_comments
;
The following automatic conversions were performed:

data item '_exptl_absorpt_correction_type' value 'MULTI-SCAN' was
changed to 'multi-scan' in accordance with the
/home/data/users/saulius/crontab/automatic-downloads/rss-feeds/RSC/lib/dictionaries/cif_core.dic
dictionary named 'cif_core.dic' version 2.4.2 last updated on
2011-04-26.

Automatic conversion script
Id: cif_fix_values 7556 2019-12-06 15:28:31Z antanas 

 Adding full bibliography for 7062014--7062015.cif.
;
_cod_original_cell_volume 5656.4(19)
_cod_database_code 7062014
_shelx_shelxl_version_number 2018/3
_shelx_space_group_comment
;
The symmetry employed for this shelxl refinement is uniquely defined
by the following loop, which should always be used as a source of
symmetry information in preference to the above space-group names.
They are only intended as comments.
;
_shelx_estimated_absorpt_t_min 0.863
_shelx_estimated_absorpt_t_max 0.921

loop_
_space_group_symop_operation_xyz
'x, y, z'
'-x+1/2, -y+1/2, z'
'-x, y+1/2, -z+1/2'
'x+1/2, -y, -z+1/2'
'-x, -y, -z'
'x-1/2, y-1/2, -z'
'x, -y-1/2, z-1/2'
'-x-1/2, y, z-1/2'

loop_
_atom_site_label
_atom_site_type_symbol
_atom_site_fract_x
_atom_site_fract_y
_atom_site_fract_z
_atom_site_U_iso_or_equiv
_atom_site_adp_type
_atom_site_occupancy
_atom_site_site_symmetry_order
_atom_site_calc_flag
_atom_site_refinement_flags_posn
_atom_site_refinement_flags_adp
_atom_site_refinement_flags_occupancy
_atom_site_disorder_assembly
_atom_site_disorder_group
Ni1 Ni 0.30666(3) 0.67653(2) 0.61365(2) 0.04568(12) Uani 1 1 d . . . A 1
Co1 Co 0.38260(5) 0.77471(2) 0.52047(2) 0.06465(16) Uani 1 1 d . . . A 1
C1 C 0.5407(4) 0.9267(2) 0.54991(18) 0.0930(14) Uani 1 1 d . . . A 1
H1A H 0.537929 0.962988 0.576397 0.140 Uiso 1 1 calc R U . A 1
H1B H 0.507306 0.940154 0.514692 0.140 Uiso 1 1 calc R U . A 1
H1C H 0.617177 0.914260 0.543450 0.140 Uiso 1 1 calc R U . A 1
O2 O 0.4810(2) 0.87101(11) 0.57250(10) 0.0637(6) Uani 1 1 d . . . A 1
C3 C 0.5097(3) 0.84791(17) 0.62525(14) 0.0538(8) Uani 1 1 d . . . A 1
C4 C 0.5963(3) 0.8728(2) 0.65802(17) 0.0717(10) Uani 1 1 d . . . A 1
H4 H 0.638572 0.908719 0.645231 0.086 Uiso 1 1 calc R U . A 1
C5 C 0.6193(3) 0.8436(2) 0.71025(18) 0.0807(12) Uani 1 1 d . . . A 1
H5 H 0.677850 0.859745 0.732264 0.097 Uiso 1 1 calc R U . A 1
C6 C 0.5564(3) 0.79134(19) 0.72950(15) 0.0676(10) Uani 1 1 d . . . A 1
H6 H 0.573027 0.772194 0.764445 0.081 Uiso 1 1 calc R U . A 1
C7 C 0.4666(3) 0.76602(16) 0.69707(13) 0.0515(8) Uani 1 1 d . . . A 1
C8 C 0.4422(3) 0.79514(15) 0.64440(13) 0.0474(7) Uani 1 1 d . . . A 1
O9 O 0.35483(17) 0.77574(9) 0.61111(8) 0.0454(5) Uani 1 1 d . . . A 1
C10 C 0.4024(3) 0.71228(16) 0.72247(13) 0.0525(8) Uani 1 1 d . . . A 1
H10 H 0.418022 0.703168 0.760353 0.063 Uiso 1 1 calc R U . A 1
N11 N 0.3272(2) 0.67588(12) 0.69951(10) 0.0475(6) Uani 1 1 d . . . A 1
C12 C 0.2705(3) 0.62760(15) 0.73664(13) 0.0553(8) Uani 1 1 d . . . A 1
H12A H 0.192854 0.640794 0.740444 0.066 Uiso 1 1 calc R U . A 1
H12B H 0.304142 0.629922 0.774042 0.066 Uiso 1 1 calc R U . A 1
C13 C 0.2744(3) 0.55540(16) 0.71639(13) 0.0542(8) Uani 1 1 d . . . A 1
C14 C 0.3955(3) 0.53166(18) 0.70865(15) 0.0685(10) Uani 1 1 d . . . A 1
H14A H 0.395733 0.485722 0.697261 0.103 Uiso 1 1 calc R U . A 1
H14B H 0.435115 0.536302 0.743867 0.103 Uiso 1 1 calc R U . A 1
H14C H 0.431345 0.558136 0.680007 0.103 Uiso 1 1 calc R U . A 1
C15 C 0.2149(3) 0.51330(18) 0.76251(15) 0.0741(11) Uani 1 1 d . . . A 1
H15A H 0.140642 0.530117 0.768311 0.111 Uiso 1 1 calc R U . A 1
H15B H 0.256080 0.516041 0.797396 0.111 Uiso 1 1 calc R U . A 1
H15C H 0.211058 0.467670 0.750408 0.111 Uiso 1 1 calc R U . A 1
C16 C 0.2070(3) 0.54645(16) 0.66149(13) 0.0578(9) Uani 1 1 d . . . A 1
H16A H 0.201411 0.499213 0.653194 0.069 Uiso 1 1 calc R U . A 1
H16B H 0.131890 0.563106 0.667643 0.069 Uiso 1 1 calc R U . A 1
N17 N 0.2550(2) 0.58050(13) 0.61182(10) 0.0504(6) Uani 1 1 d . . . A 1
C18 C 0.2711(3) 0.54421(17) 0.56821(14) 0.0617(9) Uani 1 1 d . . . A 1
H18 H 0.252447 0.499401 0.571720 0.074 Uiso 1 1 calc R U . A 1
C19 C 0.3155(3) 0.56511(18) 0.51341(14) 0.0628(9) Uani 1 1 d . . . A 1
C20 C 0.3519(4) 0.5133(2) 0.47773(17) 0.0853(13) Uani 1 1 d . . . A 1
H20 H 0.345206 0.469333 0.489884 0.102 Uiso 1 1 calc R U . A 1
C21 C 0.3967(4) 0.5261(3) 0.4258(2) 0.1076(17) Uani 1 1 d . . . A 1
H21 H 0.420849 0.491231 0.402807 0.129 Uiso 1 1 calc R U . A 1
C22 C 0.4060(5) 0.5902(3) 0.40765(19) 0.120(2) Uani 1 1 d . . . A 1
H22 H 0.437956 0.599265 0.372502 0.145 Uiso 1 1 calc R U . A 1
C23 C 0.3681(5) 0.6421(2) 0.44137(16) 0.0995(17) Uani 1 1 d . . . A 1
C24 C 0.3232(3) 0.63078(18) 0.49515(13) 0.0620(9) Uani 1 1 d . . . A 1
O25 O 0.28824(19) 0.68419(10) 0.52648(8) 0.0553(6) Uani 1 1 d . . . A 1
C28 C 0.6657(4) 0.6626(2) 0.5836(3) 0.1172(19) Uani 1 1 d . . . A 1
H28A H 0.695316 0.691608 0.612340 0.176 Uiso 1 1 calc R U . A 1
H28B H 0.708773 0.667318 0.549468 0.176 Uiso 1 1 calc R U . A 1
H28C H 0.669524 0.617283 0.596527 0.176 Uiso 1 1 calc R U . A 1
C29 C 0.5453(3) 0.68094(19) 0.57184(18) 0.0682(10) Uani 1 1 d . . . A 1
O30 O 0.5290(2) 0.72545(13) 0.53442(11) 0.0776(8) Uani 1 1 d . . . A 1
O31 O 0.4727(2) 0.65194(12) 0.60125(9) 0.0602(6) Uani 1 1 d . . . A 1
N32 N 0.4184(3) 0.83961(17) 0.45857(13) 0.0797(10) Uani 1 1 d . . . A 1
C33 C 0.4451(3) 0.8694(2) 0.41941(15) 0.0724(11) Uani 1 1 d . . . A 1
S34 S 0.48405(14) 0.90984(8) 0.36300(5) 0.1214(6) Uani 1 1 d . . . A 1
O26 O 0.4027(7) 0.7021(5) 0.4298(4) 0.084(3) Uani 0.5171 1 d . . P A 1
O26' O 0.3392(7) 0.7148(5) 0.4242(4) 0.078(3) Uani 0.4829 1 d . . P B 2
C27 C 0.3509(11) 0.7330(6) 0.3665(3) 0.131(5) Uani 0.5043 1 d . . P A 1
H27A H 0.369969 0.703152 0.336177 0.197 Uiso 0.5043 1 calc R U P A 1
H27B H 0.382893 0.776031 0.359262 0.197 Uiso 0.5043 1 calc R U P A 1
H27C H 0.271110 0.736931 0.369022 0.197 Uiso 0.5043 1 calc R U P A 1
C27' C 0.4612(14) 0.7137(6) 0.3762(5) 0.156(7) Uani 0.4957 1 d . . P B 2
H27D H 0.452364 0.678695 0.348808 0.234 Uiso 0.4957 1 calc R U P B 2
H27E H 0.527889 0.706170 0.397885 0.234 Uiso 0.4957 1 calc R U P B 2
H27F H 0.466667 0.755776 0.356945 0.234 Uiso 0.4957 1 calc R U P B 2

loop_
_atom_site_aniso_label
_atom_site_aniso_U_11
_atom_site_aniso_U_22
_atom_site_aniso_U_33
_atom_site_aniso_U_23
_atom_site_aniso_U_13
_atom_site_aniso_U_12
Ni1 0.0554(2) 0.0443(2) 0.0374(2) -0.00291(17) -0.00058(18) -0.00153(19)
Co1 0.0853(4) 0.0646(3) 0.0441(2) 0.0017(2) 0.0138(2) -0.0115(3)
C1 0.107(4) 0.072(3) 0.101(3) 0.023(2) 0.002(3) -0.031(3)
O2 0.0695(16) 0.0573(15) 0.0643(15) 0.0033(12) 0.0062(12) -0.0118(12)
C3 0.050(2) 0.053(2) 0.058(2) -0.0087(16) 0.0063(16) -0.0012(16)
C4 0.061(2) 0.070(3) 0.084(3) -0.008(2) 0.005(2) -0.015(2)
C5 0.071(3) 0.088(3) 0.083(3) -0.016(2) -0.015(2) -0.021(2)
C6 0.068(2) 0.077(3) 0.058(2) -0.0050(19) -0.0114(18) -0.002(2)
C7 0.054(2) 0.055(2) 0.0458(17) -0.0098(15) -0.0014(15) 0.0018(16)
C8 0.0478(19) 0.0463(19) 0.0480(17) -0.0119(14) 0.0030(15) 0.0010(14)
O9 0.0512(12) 0.0460(12) 0.0390(10) -0.0045(9) 0.0011(9) -0.0050(10)
C10 0.064(2) 0.053(2) 0.0400(16) -0.0026(15) -0.0037(15) 0.0067(17)
N11 0.0574(16) 0.0434(15) 0.0415(13) -0.0002(11) 0.0013(12) 0.0033(13)
C12 0.067(2) 0.053(2) 0.0458(17) 0.0043(15) 0.0035(16) 0.0047(17)
C13 0.064(2) 0.0476(19) 0.0515(18) 0.0091(15) -0.0003(16) 0.0074(16)
C14 0.072(3) 0.065(2) 0.069(2) 0.0021(19) -0.0048(19) 0.0175(19)
C15 0.088(3) 0.062(2) 0.072(2) 0.0215(19) 0.009(2) 0.004(2)
C16 0.065(2) 0.048(2) 0.060(2) 0.0081(16) -0.0048(17) -0.0040(17)
N17 0.0555(16) 0.0450(15) 0.0507(15) -0.0005(13) -0.0061(13) -0.0006(13)
C18 0.076(3) 0.045(2) 0.064(2) -0.0067(17) -0.0104(19) 0.0002(18)
C19 0.075(3) 0.058(2) 0.056(2) -0.0155(17) -0.0019(18) 0.0047(19)
C20 0.110(3) 0.072(3) 0.075(3) -0.028(2) -0.003(3) 0.007(2)
C21 0.130(4) 0.105(4) 0.088(3) -0.050(3) 0.021(3) -0.009(3)
C22 0.168(5) 0.125(5) 0.068(3) -0.046(3) 0.048(3) -0.052(4)
C23 0.157(5) 0.089(3) 0.052(2) -0.024(2) 0.028(3) -0.047(3)
C24 0.079(3) 0.062(2) 0.0447(18) -0.0175(16) -0.0001(17) -0.0049(19)
O25 0.0781(16) 0.0518(13) 0.0361(11) -0.0061(9) -0.0013(10) -0.0078(12)
C28 0.066(3) 0.085(4) 0.200(6) -0.002(4) 0.014(3) -0.001(2)
C29 0.069(3) 0.050(2) 0.085(3) -0.025(2) 0.010(2) -0.001(2)
O30 0.087(2) 0.0650(18) 0.0813(18) -0.0108(14) 0.0346(15) -0.0027(15)
O31 0.0606(15) 0.0593(15) 0.0606(14) -0.0096(11) 0.0055(12) 0.0005(12)
N32 0.107(3) 0.077(2) 0.0554(18) 0.0040(17) 0.0156(18) -0.019(2)
C33 0.087(3) 0.076(3) 0.054(2) 0.0030(19) 0.004(2) -0.019(2)
S34 0.1754(15) 0.1264(11) 0.0624(7) 0.0264(7) 0.0048(8) -0.0618(11)
O26 0.120(7) 0.087(5) 0.046(4) -0.009(3) 0.025(5) -0.006(6)
O26' 0.120(7) 0.070(5) 0.046(3) -0.004(3) 0.012(5) -0.020(5)
C27 0.241(15) 0.121(10) 0.031(4) 0.004(5) 0.029(7) -0.023(11)
C27' 0.30(2) 0.078(8) 0.093(9) -0.003(6) 0.115(12) -0.005(11)

loop_
_atom_type_symbol
_atom_type_description
_atom_type_scat_dispersion_real
_atom_type_scat_dispersion_imag
_atom_type_scat_source
C C 0.0033 0.0016 'International Tables Vol C Tables 4.2.6.8 and 6.1.1.4'
H H 0.0000 0.0000 'International Tables Vol C Tables 4.2.6.8 and 6.1.1.4'
Co Co 0.3494 0.9721 'International Tables Vol C Tables 4.2.6.8 and 6.1.1.4'
N N 0.0061 0.0033 'International Tables Vol C Tables 4.2.6.8 and 6.1.1.4'
Ni Ni 0.3393 1.1124 'International Tables Vol C Tables 4.2.6.8 and 6.1.1.4'
O O 0.0106 0.0060 'International Tables Vol C Tables 4.2.6.8 and 6.1.1.4'
S S 0.1246 0.1234 'International Tables Vol C Tables 4.2.6.8 and 6.1.1.4'

loop_
_geom_angle_atom_site_label_1
_geom_angle_atom_site_label_2
_geom_angle_atom_site_label_3
_geom_angle
_geom_angle_site_symmetry_1
_geom_angle_site_symmetry_3
_geom_angle_publ_flag
N17 Ni1 N11 92.98(10) . . ?
N17 Ni1 O31 93.64(10) . . ?
N11 Ni1 O31 91.32(10) . . ?
N17 Ni1 O25 90.97(9) . . ?
N11 Ni1 O25 176.02(9) . . ?
O31 Ni1 O25 88.84(9) . . ?
N17 Ni1 O9 176.68(9) . . ?
N11 Ni1 O9 90.07(9) . . ?
O31 Ni1 O9 87.59(9) . . ?
O25 Ni1 O9 85.97(8) . . ?
N17 Ni1 O9 98.51(9) . 2_565 ?
N11 Ni1 O9 97.95(9) . 2_565 ?
O31 Ni1 O9 164.27(9) . 2_565 ?
O25 Ni1 O9 81.04(8) . 2_565 ?
O9 Ni1 O9 79.75(8) . 2_565 ?
N32 Co1 O30 104.42(13) . . ?
N32 Co1 O25 135.42(11) . . ?
O30 Co1 O25 91.79(10) . . ?
N32 Co1 O9 138.30(11) . . ?
O30 Co1 O9 88.70(9) . . ?
O25 Co1 O9 82.06(7) . . ?
N32 Co1 O25 90.11(12) . 2_565 ?
O30 Co1 O25 165.06(9) . 2_565 ?
O25 Co1 O25 79.89(9) . 2_565 ?
O9 Co1 O25 77.92(7) . 2_565 ?
O2 C1 H1A 109.5 . . ?
O2 C1 H1B 109.5 . . ?
H1A C1 H1B 109.5 . . ?
O2 C1 H1C 109.5 . . ?
H1A C1 H1C 109.5 . . ?
H1B C1 H1C 109.5 . . ?
C3 O2 C1 118.5(3) . . ?
O2 C3 C4 124.8(3) . . ?
O2 C3 C8 113.7(3) . . ?
C4 C3 C8 121.5(3) . . ?
C3 C4 C5 119.3(4) . . ?
C3 C4 H4 120.4 . . ?
C5 C4 H4 120.4 . . ?
C6 C5 C4 120.5(4) . . ?
C6 C5 H5 119.7 . . ?
C4 C5 H5 119.7 . . ?
C5 C6 C7 121.0(4) . . ?
C5 C6 H6 119.5 . . ?
C7 C6 H6 119.5 . . ?
C8 C7 C6 119.1(3) . . ?
C8 C7 C10 124.3(3) . . ?
C6 C7 C10 116.5(3) . . ?
O9 C8 C7 123.3(3) . . ?
O9 C8 C3 118.1(3) . . ?
C7 C8 C3 118.6(3) . . ?
C8 O9 Ni1 118.07(18) . . ?
C8 O9 Ni1 122.97(17) . 2_565 ?
Ni1 O9 Ni1 100.15(8) . 2_565 ?
C8 O9 Co1 116.94(18) . . ?
Ni1 O9 Co1 93.56(7) . . ?
Ni1 O9 Co1 99.75(8) 2_565 . ?
N11 C10 C7 128.4(3) . . ?
N11 C10 H10 115.8 . . ?
C7 C10 H10 115.8 . . ?
C10 N11 C12 116.7(3) . . ?
C10 N11 Ni1 120.1(2) . . ?
C12 N11 Ni1 122.6(2) . . ?
N11 C12 C13 115.2(3) . . ?
N11 C12 H12A 108.5 . . ?
C13 C12 H12A 108.5 . . ?
N11 C12 H12B 108.5 . . ?
C13 C12 H12B 108.5 . . ?
H12A C12 H12B 107.5 . . ?
C12 C13 C16 111.0(3) . . ?
C12 C13 C14 111.1(3) . . ?
C16 C13 C14 111.1(3) . . ?
C12 C13 C15 106.5(3) . . ?
C16 C13 C15 106.6(3) . . ?
C14 C13 C15 110.3(3) . . ?
C13 C14 H14A 109.5 . . ?
C13 C14 H14B 109.5 . . ?
H14A C14 H14B 109.5 . . ?
C13 C14 H14C 109.5 . . ?
H14A C14 H14C 109.5 . . ?
H14B C14 H14C 109.5 . . ?
C13 C15 H15A 109.5 . . ?
C13 C15 H15B 109.5 . . ?
H15A C15 H15B 109.5 . . ?
C13 C15 H15C 109.5 . . ?
H15A C15 H15C 109.5 . . ?
H15B C15 H15C 109.5 . . ?
N17 C16 C13 114.3(3) . . ?
N17 C16 H16A 108.7 . . ?
C13 C16 H16A 108.7 . . ?
N17 C16 H16B 108.7 . . ?
C13 C16 H16B 108.7 . . ?
H16A C16 H16B 107.6 . . ?
C18 N17 C16 115.8(3) . . ?
C18 N17 Ni1 121.0(2) . . ?
C16 N17 Ni1 123.0(2) . . ?
N17 C18 C19 127.2(3) . . ?
N17 C18 H18 116.4 . . ?
C19 C18 H18 116.4 . . ?
C24 C19 C20 119.7(4) . . ?
C24 C19 C18 124.8(3) . . ?
C20 C19 C18 115.4(3) . . ?
C21 C20 C19 121.3(4) . . ?
C21 C20 H20 119.3 . . ?
C19 C20 H20 119.3 . . ?
C22 C21 C20 119.6(4) . . ?
C22 C21 H21 120.2 . . ?
C20 C21 H21 120.2 . . ?
C21 C22 C23 120.2(4) . . ?
C21 C22 H22 119.9 . . ?
C23 C22 H22 119.9 . . ?
O26 C23 C22 118.0(6) . . ?
O26 C23 C24 117.6(5) . . ?
C22 C23 C24 121.7(4) . . ?
O25 C24 C19 123.8(3) . . ?
O25 C24 C23 118.8(3) . . ?
C19 C24 C23 117.4(3) . . ?
C24 O25 Ni1 116.4(2) . . ?
C24 O25 Co1 117.9(2) . . ?
Ni1 O25 Co1 94.15(8) . . ?
C24 O25 Co1 122.8(2) . 2_565 ?
Ni1 O25 Co1 100.94(9) . 2_565 ?
Co1 O25 Co1 99.62(9) . 2_565 ?
C29 C28 H28A 109.5 . . ?
C29 C28 H28B 109.5 . . ?
H28A C28 H28B 109.5 . . ?
C29 C28 H28C 109.5 . . ?
H28A C28 H28C 109.5 . . ?
H28B C28 H28C 109.5 . . ?
O31 C29 O30 127.1(4) . . ?
O31 C29 C28 116.5(4) . . ?
O30 C29 C28 116.4(4) . . ?
C29 O30 Co1 125.8(2) . . ?
C29 O31 Ni1 129.3(3) . . ?
C33 N32 Co1 170.6(3) . . ?
N32 C33 S34 178.5(4) . . ?
C23 O26 C27 113.5(8) . . ?
O26 C27 H27A 109.5 . . ?
O26 C27 H27B 109.5 . . ?
H27A C27 H27B 109.5 . . ?
O26 C27 H27C 109.5 . . ?
H27A C27 H27C 109.5 . . ?
H27B C27 H27C 109.5 . . ?
O26' C27' H27D 109.5 . . ?
O26' C27' H27E 109.5 . . ?
H27D C27' H27E 109.5 . . ?
O26' C27' H27F 109.5 . . ?
H27D C27' H27F 109.5 . . ?
H27E C27' H27F 109.5 . . ?

loop_
_geom_bond_atom_site_label_1
_geom_bond_atom_site_label_2
_geom_bond_distance
_geom_bond_site_symmetry_2
_geom_bond_publ_flag
Ni1 N17 2.024(3) . ?
Ni1 N11 2.038(2) . ?
Ni1 O31 2.068(2) . ?
Ni1 O25 2.0713(19) . ?
Ni1 O9 2.073(2) . ?
Ni1 O9 2.158(2) 2_565 ?
Co1 N32 2.001(3) . ?
Co1 O30 2.038(3) . ?
Co1 O25 2.143(2) . ?
Co1 O9 2.1614(19) . ?
Co1 O25 2.209(2) 2_565 ?
C1 O2 1.429(4) . ?
C1 H1A 0.9600 . ?
C1 H1B 0.9600 . ?
C1 H1C 0.9600 . ?
O2 C3 1.370(4) . ?
C3 C4 1.386(5) . ?
C3 C8 1.406(4) . ?
C4 C5 1.390(5) . ?
C4 H4 0.9300 . ?
C5 C6 1.368(5) . ?
C5 H5 0.9300 . ?
C6 C7 1.413(5) . ?
C6 H6 0.9300 . ?
C7 C8 1.402(4) . ?
C7 C10 1.453(4) . ?
C8 O9 1.364(3) . ?
C10 N11 1.279(4) . ?
C10 H10 0.9300 . ?
N11 C12 1.471(4) . ?
C12 C13 1.526(4) . ?
C12 H12A 0.9700 . ?
C12 H12B 0.9700 . ?
C13 C16 1.534(4) . ?
C13 C14 1.537(4) . ?
C13 C15 1.549(4) . ?
C14 H14A 0.9600 . ?
C14 H14B 0.9600 . ?
C14 H14C 0.9600 . ?
C15 H15A 0.9600 . ?
C15 H15B 0.9600 . ?
C15 H15C 0.9600 . ?
C16 N17 1.471(4) . ?
C16 H16A 0.9700 . ?
C16 H16B 0.9700 . ?
N17 C18 1.274(4) . ?
C18 C19 1.458(5) . ?
C18 H18 0.9300 . ?
C19 C24 1.389(5) . ?
C19 C20 1.407(5) . ?
C20 C21 1.361(6) . ?
C20 H20 0.9300 . ?
C21 C22 1.360(7) . ?
C21 H21 0.9300 . ?
C22 C23 1.385(6) . ?
C22 H22 0.9300 . ?
C23 O26 1.303(11) . ?
C23 C24 1.395(5) . ?
C24 O25 1.367(4) . ?
C28 C29 1.513(6) . ?
C28 H28A 0.9600 . ?
C28 H28B 0.9600 . ?
C28 H28C 0.9600 . ?
C29 O31 1.255(4) . ?
C29 O30 1.270(5) . ?
N32 C33 1.144(4) . ?
C33 S34 1.626(4) . ?
O26 C27 1.728(13) . ?
O26' C27' 1.847(15) . ?
C27 H27A 0.9600 . ?
C27 H27B 0.9600 . ?
C27 H27C 0.9600 . ?
C27' H27D 0.9600 . ?
C27' H27E 0.9600 . ?
C27' H27F 0.9600 . ?

loop_
_geom_torsion_atom_site_label_1
_geom_torsion_atom_site_label_2
_geom_torsion_atom_site_label_3
_geom_torsion_atom_site_label_4
_geom_torsion
_geom_torsion_site_symmetry_1
_geom_torsion_site_symmetry_2
_geom_torsion_site_symmetry_3
_geom_torsion_site_symmetry_4
_geom_torsion_publ_flag
C1 O2 C3 C4 -2.7(5) . . . . ?
C1 O2 C3 C8 177.2(3) . . . . ?
O2 C3 C4 C5 -178.0(3) . . . . ?
C8 C3 C4 C5 2.1(5) . . . . ?
C3 C4 C5 C6 -0.8(6) . . . . ?
C4 C5 C6 C7 -0.3(6) . . . . ?
C5 C6 C7 C8 0.1(5) . . . . ?
C5 C6 C7 C10 -177.5(3) . . . . ?
C6 C7 C8 O9 -177.5(3) . . . . ?
C10 C7 C8 O9 -0.2(5) . . . . ?
C6 C7 C8 C3 1.2(5) . . . . ?
C10 C7 C8 C3 178.6(3) . . . . ?
O2 C3 C8 O9 -3.4(4) . . . . ?
C4 C3 C8 O9 176.5(3) . . . . ?
O2 C3 C8 C7 177.8(3) . . . . ?
C4 C3 C8 C7 -2.3(5) . . . . ?
C7 C8 O9 Ni1 -31.8(4) . . . . ?
C3 C8 O9 Ni1 149.5(2) . . . . ?
C7 C8 O9 Ni1 93.9(3) . . . 2_565 ?
C3 C8 O9 Ni1 -84.8(3) . . . 2_565 ?
C7 C8 O9 Co1 -142.3(2) . . . . ?
C3 C8 O9 Co1 39.0(3) . . . . ?
C8 C7 C10 N11 11.9(5) . . . . ?
C6 C7 C10 N11 -170.7(3) . . . . ?
C7 C10 N11 C12 -176.2(3) . . . . ?
C7 C10 N11 Ni1 12.7(5) . . . . ?
C10 N11 C12 C13 -124.8(3) . . . . ?
Ni1 N11 C12 C13 46.0(4) . . . . ?
N11 C12 C13 C16 -66.7(4) . . . . ?
N11 C12 C13 C14 57.4(4) . . . . ?
N11 C12 C13 C15 177.6(3) . . . . ?
C12 C13 C16 N17 67.3(4) . . . . ?
C14 C13 C16 N17 -56.8(4) . . . . ?
C15 C13 C16 N17 -177.0(3) . . . . ?
C13 C16 N17 C18 126.5(3) . . . . ?
C13 C16 N17 Ni1 -47.8(4) . . . . ?
C16 N17 C18 C19 178.9(3) . . . . ?
Ni1 N17 C18 C19 -6.6(5) . . . . ?
N17 C18 C19 C24 -16.1(6) . . . . ?
N17 C18 C19 C20 164.2(4) . . . . ?
C24 C19 C20 C21 1.2(6) . . . . ?
C18 C19 C20 C21 -179.0(4) . . . . ?
C19 C20 C21 C22 -0.4(8) . . . . ?
C20 C21 C22 C23 -1.3(9) . . . . ?
C21 C22 C23 O26 163.2(7) . . . . ?
C21 C22 C23 C24 2.2(9) . . . . ?
C20 C19 C24 O25 178.9(3) . . . . ?
C18 C19 C24 O25 -0.9(6) . . . . ?
C20 C19 C24 C23 -0.3(6) . . . . ?
C18 C19 C24 C23 179.9(4) . . . . ?
O26 C23 C24 O25 18.3(8) . . . . ?
C22 C23 C24 O25 179.4(5) . . . . ?
O26 C23 C24 C19 -162.4(6) . . . . ?
C22 C23 C24 C19 -1.4(7) . . . . ?
C19 C24 O25 Ni1 33.9(4) . . . . ?
C23 C24 O25 Ni1 -146.9(3) . . . . ?
C19 C24 O25 Co1 144.6(3) . . . . ?
C23 C24 O25 Co1 -36.2(4) . . . . ?
C19 C24 O25 Co1 -91.0(4) . . . 2_565 ?
C23 C24 O25 Co1 88.2(4) . . . 2_565 ?
O31 C29 O30 Co1 11.3(5) . . . . ?
C28 C29 O30 Co1 -166.4(3) . . . . ?
O30 C29 O31 Ni1 -14.1(5) . . . . ?
C28 C29 O31 Ni1 163.7(3) . . . . ?
C22 C23 O26 C27 68.6(9) . . . . ?
C24 C23 O26 C27 -129.6(7) . . . . ?
